data_4508208
loop_
_publ_author_name
'Feng, Qi'
'Wang, Mingliang'
'Dong, Baoli'
'He, Jing'
'Xu, Chunxiang'

_publ_section_title
;
 Regulation of Arrangements of Pyrene Fluorophores via Solvates and
 Cocrystals for Fluorescence Modulation
;
_journal_issue 10
_journal_name_full 'Crystal Growth &amp; Design'
_journal_page_first 4418
_journal_paper_doi 10.1021/cg400853r
_journal_volume 13
_journal_year 2013
_chemical_formula_sum 'C33 H26 N2 O2'
_chemical_formula_weight 482.56
_chemical_name_systematic
; 
 ? 
;
_space_group_IT_number 33
_symmetry_cell_setting orthorhombic
_symmetry_space_group_name_Hall 'P 2c -2n'
_symmetry_space_group_name_H-M 'P n a 21'
_atom_sites_solution_hydrogens geom
_atom_sites_solution_primary direct
_atom_sites_solution_secondary difmap
_audit_creation_method SHELXL-97
_cell_angle_alpha 90.00
_cell_angle_beta 90.00
_cell_angle_gamma 90.00
_cell_formula_units_Z 4
_cell_length_a 28.067(6)
_cell_length_b 9.837(2)
_cell_length_c 9.1450(18)
_cell_measurement_temperature 293(2)
_cell_volume 2524.9(9)
_computing_structure_refinement 'SHELXL-97 (Sheldrick, 1997)'
_computing_structure_solution 'SHELXS-97 (Sheldrick, 1990)'
_diffrn_ambient_temperature 293(2)
_diffrn_measured_fraction_theta_full 0.999
_diffrn_measured_fraction_theta_max 0.999
_diffrn_radiation_monochromator graphite
_diffrn_radiation_source 'fine-focus sealed tube'
_diffrn_radiation_type MoK\a
_diffrn_radiation_wavelength 0.71073
_diffrn_reflns_av_R_equivalents 0.0797
_diffrn_reflns_av_sigmaI/netI 0.0980
_diffrn_reflns_limit_h_max 33
_diffrn_reflns_limit_h_min -33
_diffrn_reflns_limit_k_max 0
_diffrn_reflns_limit_k_min -11
_diffrn_reflns_limit_l_max 11
_diffrn_reflns_limit_l_min 0
_diffrn_reflns_number 4877
_diffrn_reflns_theta_full 25.38
_diffrn_reflns_theta_max 25.38
_diffrn_reflns_theta_min 1.45
_exptl_absorpt_coefficient_mu 0.079
_exptl_absorpt_correction_T_max 0.9921
_exptl_absorpt_correction_T_min 0.9843
_exptl_crystal_density_diffrn 1.269
_exptl_crystal_density_method 'not measured'
_exptl_crystal_F_000 1016
_exptl_crystal_size_max 0.20
_exptl_crystal_size_mid 0.10
_exptl_crystal_size_min 0.10
_refine_diff_density_max 0.133
_refine_diff_density_min -0.163
_refine_diff_density_rms 0.034
_refine_ls_abs_structure_details 'Flack H D (1983), Acta Cryst. A39, 876-881'
_refine_ls_abs_structure_Flack 0(3)
_refine_ls_extinction_method none
_refine_ls_goodness_of_fit_ref 1.010
_refine_ls_hydrogen_treatment mixed
_refine_ls_matrix_type full
_refine_ls_number_parameters 337
_refine_ls_number_reflns 2468
_refine_ls_number_restraints 1
_refine_ls_restrained_S_all 1.010
_refine_ls_R_factor_all 0.1447
_refine_ls_R_factor_gt 0.0563
_refine_ls_shift/su_max 0.000
_refine_ls_shift/su_mean 0.000
_refine_ls_structure_factor_coef Fsqd
_refine_ls_weighting_details 'calc w=1/[\s^2^(Fo^2^)+(0.0247P)^2^+0.0000P] where P=(Fo^2^+2Fc^2^)/3'
_refine_ls_weighting_scheme calc
_refine_ls_wR_factor_gt 0.0864
_refine_ls_wR_factor_ref 0.1102
_reflns_number_gt 1209
_reflns_number_total 2468
_reflns_threshold_expression >2sigma(I)
_cod_data_source_file cg400853r_si_004.cif
_cod_data_source_block x
_cod_depositor_comments
;
The following automatic conversions were performed:

'_symmetry_cell_setting' value 'Orthorhombic' changed to
'orthorhombic' according to
/home/saulius/struct/CIF-dictionaries/cif_core.dic dictionary named
'cif_core.dic' version 2.4.2 from 2011-04-26.

Automatic conversion script
Id: cif_fix_values 1891 2012-01-12 08:04:46Z andrius 
;
_cod_original_sg_symbol_H-M Pna21
_cod_database_code 4508208

loop_
_symmetry_equiv_pos_as_xyz
'x, y, z'
'-x, -y, z+1/2'
'x+1/2, -y+1/2, z'
'-x+1/2, y+1/2, z+1/2'

loop_
_atom_site_label
_atom_site_type_symbol
_atom_site_fract_x
_atom_site_fract_y
_atom_site_fract_z
_atom_site_U_iso_or_equiv
_atom_site_adp_type
_atom_site_occupancy
_atom_site_symmetry_multiplicity
_atom_site_calc_flag
_atom_site_refinement_flags
C1 C 0.6691(2) 0.6299(7) 0.0655(8) 0.061(2) Uani 1 1 d .
O1 O 0.48885(16) 0.7286(4) 0.5429(5) 0.0709(13) Uani 1 1 d .
N1 N 0.43321(17) 0.6525(5) 0.3925(6) 0.0548(14) Uani 1 1 d .
O2 O 0.45760(16) 0.0845(5) 0.1791(6) 0.0816(15) Uani 1 1 d .
H2A H 0.477(2) 0.153(7) 0.121(8) 0.122 Uiso 1 1 d .
N2 N 0.38587(18) 0.6444(5) 0.3463(6) 0.0580(14) Uani 1 1 d .
C2 C 0.7156(3) 0.5768(8) 0.0703(10) 0.088(3) Uani 1 1 d .
H2C H 0.7394 0.6166 0.0142 0.106 Uiso 1 1 calc R
C3 C 0.7262(3) 0.4662(9) 0.1573(11) 0.097(3) Uani 1 1 d .
H3A H 0.7571 0.4319 0.1577 0.116 Uiso 1 1 calc R
C4 C 0.6921(2) 0.4055(7) 0.2433(9) 0.081(2) Uani 1 1 d .
H4A H 0.6999 0.3306 0.3004 0.097 Uiso 1 1 calc R
C5 C 0.6457(2) 0.4569(7) 0.2446(8) 0.0638(19) Uani 1 1 d .
C6 C 0.63416(19) 0.5683(6) 0.1554(7) 0.0527(16) Uani 1 1 d .
C7 C 0.6094(2) 0.3951(6) 0.3321(8) 0.0632(18) Uani 1 1 d .
H7A H 0.6169 0.3212 0.3912 0.076 Uiso 1 1 calc R
C8 C 0.5639(2) 0.4432(6) 0.3298(7) 0.0517(16) Uani 1 1 d .
H8A H 0.5408 0.4007 0.3867 0.062 Uiso 1 1 calc R
C9 C 0.55059(19) 0.5580(6) 0.2416(6) 0.0451(15) Uani 1 1 d .
C10 C 0.5864(2) 0.6201(6) 0.1536(7) 0.0459(15) Uani 1 1 d .
C11 C 0.5757(2) 0.7321(6) 0.0646(7) 0.0511(16) Uani 1 1 d .
C12 C 0.6118(2) 0.7906(6) -0.0268(7) 0.0608(18) Uani 1 1 d .
H12A H 0.6045 0.8630 -0.0881 0.073 Uiso 1 1 calc R
C13 C 0.6564(3) 0.7401(7) -0.0233(8) 0.072(2) Uani 1 1 d .
H13A H 0.6796 0.7798 -0.0820 0.087 Uiso 1 1 calc R
C14 C 0.50418(18) 0.6113(6) 0.2402(7) 0.0484(16) Uani 1 1 d .
C15 C 0.4947(2) 0.7218(6) 0.1492(7) 0.0545(17) Uani 1 1 d .
H15A H 0.4640 0.7572 0.1471 0.065 Uiso 1 1 calc R
C16 C 0.5293(2) 0.7807(5) 0.0616(7) 0.0560(17) Uani 1 1 d .
H16A H 0.5214 0.8530 0.0007 0.067 Uiso 1 1 calc R
C17 C 0.4637(2) 0.5469(6) 0.3276(7) 0.0523(16) Uani 1 1 d .
H17A H 0.4766 0.4878 0.4043 0.063 Uiso 1 1 calc R
C18 C 0.42797(18) 0.4677(6) 0.2325(7) 0.0525(16) Uani 1 1 d .
H18A H 0.4369 0.4705 0.1301 0.063 Uiso 1 1 calc R
H18B H 0.4255 0.3737 0.2635 0.063 Uiso 1 1 calc R
C19 C 0.3823(2) 0.5428(6) 0.2587(7) 0.0551(17) Uani 1 1 d .
C20 C 0.3364(2) 0.5076(7) 0.1898(8) 0.0611(19) Uani 1 1 d .
C21 C 0.3331(2) 0.3952(8) 0.0988(9) 0.078(2) Uani 1 1 d .
H21A H 0.3601 0.3431 0.0804 0.094 Uiso 1 1 calc R
C22 C 0.2900(3) 0.3594(8) 0.0347(10) 0.101(3) Uani 1 1 d .
H22A H 0.2879 0.2840 -0.0263 0.122 Uiso 1 1 calc R
C23 C 0.2500(3) 0.4379(11) 0.0633(11) 0.110(3) Uani 1 1 d .
H23A H 0.2208 0.4145 0.0225 0.132 Uiso 1 1 calc R
C24 C 0.2536(3) 0.5491(9) 0.1508(11) 0.102(3) Uani 1 1 d .
H24A H 0.2267 0.6025 0.1664 0.122 Uiso 1 1 calc R
C25 C 0.2963(2) 0.5853(7) 0.2177(8) 0.073(2) Uani 1 1 d .
H25A H 0.2978 0.6600 0.2798 0.088 Uiso 1 1 calc R
C26 C 0.4470(2) 0.7371(7) 0.4982(8) 0.0631(19) Uani 1 1 d .
C27 C 0.4130(2) 0.8379(6) 0.5572(8) 0.084(2) Uani 1 1 d .
H27A H 0.4282 0.8906 0.6321 0.126 Uiso 1 1 calc R
H27B H 0.3859 0.7916 0.5979 0.126 Uiso 1 1 calc R
H27C H 0.4026 0.8970 0.4800 0.126 Uiso 1 1 calc R
C28 C 0.4205(3) 0.0503(7) 0.0893(8) 0.0642(19) Uani 1 1 d .
C29 C 0.3880(2) -0.0435(6) 0.1434(8) 0.0683(19) Uani 1 1 d .
H29A H 0.3917 -0.0812 0.2359 0.082 Uiso 1 1 calc R
C30 C 0.3495(2) -0.0794(6) 0.0551(9) 0.071(2) Uani 1 1 d .
H30A H 0.3280 -0.1441 0.0887 0.085 Uiso 1 1 calc R
C31 C 0.3427(2) -0.0226(7) -0.0784(9) 0.075(2) Uani 1 1 d .
H31A H 0.3165 -0.0468 -0.1350 0.090 Uiso 1 1 calc R
C32 C 0.3747(2) 0.0701(7) -0.1285(9) 0.081(2) Uani 1 1 d .
H32A H 0.3700 0.1098 -0.2196 0.098 Uiso 1 1 calc R
C33 C 0.4142(2) 0.1065(6) -0.0463(8) 0.0666(19) Uani 1 1 d .
H33A H 0.4361 0.1686 -0.0829 0.080 Uiso 1 1 calc R

loop_
_atom_site_aniso_label
_atom_site_aniso_U_11
_atom_site_aniso_U_22
_atom_site_aniso_U_33
_atom_site_aniso_U_23
_atom_site_aniso_U_13
_atom_site_aniso_U_12
C1 0.051(4) 0.069(5) 0.064(5) -0.022(4) 0.015(4) -0.014(4)
O1 0.065(3) 0.077(3) 0.070(3) -0.004(3) 0.005(3) -0.017(3)
N1 0.043(3) 0.061(3) 0.060(4) 0.002(3) 0.004(3) -0.003(3)
O2 0.078(3) 0.090(4) 0.077(4) 0.010(3) -0.008(3) -0.008(3)
N2 0.057(3) 0.057(3) 0.060(4) 0.006(3) 0.012(3) 0.003(3)
C2 0.061(5) 0.094(6) 0.109(8) -0.018(6) 0.025(5) -0.009(5)
C3 0.051(5) 0.102(7) 0.138(9) -0.044(7) 0.012(6) -0.002(5)
C4 0.059(4) 0.082(5) 0.102(6) -0.012(5) -0.010(5) 0.005(4)
C5 0.049(4) 0.067(5) 0.075(5) -0.012(5) -0.009(4) 0.003(4)
C6 0.042(4) 0.060(4) 0.056(4) -0.019(4) -0.005(4) -0.008(3)
C7 0.057(4) 0.058(4) 0.075(5) -0.008(4) -0.008(4) 0.008(4)
C8 0.055(4) 0.055(4) 0.045(4) -0.002(4) -0.004(4) -0.001(3)
C9 0.048(4) 0.045(4) 0.042(4) -0.006(4) -0.002(3) -0.003(3)
C10 0.044(4) 0.047(4) 0.047(4) -0.012(4) 0.001(3) -0.005(3)
C11 0.050(4) 0.050(4) 0.053(4) -0.008(4) 0.000(4) -0.007(3)
C12 0.068(4) 0.069(5) 0.045(4) -0.007(4) 0.012(4) -0.022(4)
C13 0.082(5) 0.077(5) 0.058(5) -0.010(5) 0.013(5) -0.040(4)
C14 0.043(4) 0.049(4) 0.053(4) 0.004(4) 0.007(4) -0.002(3)
C15 0.050(4) 0.057(4) 0.056(4) 0.009(4) 0.003(4) 0.006(3)
C16 0.067(4) 0.051(4) 0.050(4) 0.010(4) -0.002(4) -0.010(3)
C17 0.047(3) 0.054(4) 0.056(4) 0.013(4) -0.004(4) 0.004(3)
C18 0.046(4) 0.053(4) 0.059(4) 0.010(4) 0.005(4) 0.002(3)
C19 0.048(4) 0.052(4) 0.065(5) 0.006(4) 0.009(4) -0.007(3)
C20 0.048(4) 0.069(5) 0.066(5) 0.019(4) 0.000(4) -0.008(4)
C21 0.066(5) 0.075(5) 0.095(6) 0.009(5) -0.015(5) -0.015(4)
C22 0.082(5) 0.106(7) 0.116(8) 0.015(6) -0.022(6) -0.032(5)
C23 0.062(5) 0.143(9) 0.125(9) 0.045(8) -0.017(6) -0.035(6)
C24 0.058(5) 0.119(8) 0.127(8) 0.049(7) -0.007(6) 0.001(5)
C25 0.042(4) 0.091(5) 0.087(6) 0.019(5) 0.000(4) 0.004(4)
C26 0.067(5) 0.062(5) 0.061(5) 0.021(4) 0.011(4) -0.014(4)
C27 0.114(5) 0.060(4) 0.079(6) -0.003(5) 0.028(5) 0.017(4)
C28 0.066(5) 0.069(5) 0.058(5) 0.005(4) 0.003(4) 0.004(4)
C29 0.079(5) 0.067(5) 0.059(5) 0.014(4) 0.022(5) 0.003(4)
C30 0.068(5) 0.060(5) 0.084(6) 0.014(5) 0.012(4) -0.007(4)
C31 0.065(5) 0.087(5) 0.074(6) 0.019(5) -0.003(4) -0.012(4)
C32 0.089(6) 0.087(5) 0.068(5) 0.015(5) 0.005(5) -0.017(5)
C33 0.067(5) 0.073(5) 0.060(5) 0.013(4) 0.007(4) -0.021(4)

loop_
_atom_type_symbol
_atom_type_description
_atom_type_scat_dispersion_real
_atom_type_scat_dispersion_imag
_atom_type_scat_source
C C 0.0033 0.0016 'International Tables Vol C Tables 4.2.6.8 and 6.1.1.4'
H H 0.0000 0.0000 'International Tables Vol C Tables 4.2.6.8 and 6.1.1.4'
N N 0.0061 0.0033 'International Tables Vol C Tables 4.2.6.8 and 6.1.1.4'
O O 0.0106 0.0060 'International Tables Vol C Tables 4.2.6.8 and 6.1.1.4'

loop_
_geom_angle_atom_site_label_1
_geom_angle_atom_site_label_2
_geom_angle_atom_site_label_3
_geom_angle
C13 C1 C2 122.7(7)
C13 C1 C6 119.6(6)
C2 C1 C6 117.7(7)
C26 N1 N2 122.1(6)
C26 N1 C17 124.3(6)
N2 N1 C17 113.1(5)
C28 O2 H2A 105(4)
C19 N2 N1 107.9(5)
C3 C2 C1 120.7(8)
C3 C2 H2C 119.6
C1 C2 H2C 119.6
C4 C3 C2 121.4(8)
C4 C3 H3A 119.3
C2 C3 H3A 119.3
C3 C4 C5 119.8(7)
C3 C4 H4A 120.1
C5 C4 H4A 120.1
C4 C5 C6 119.5(7)
C4 C5 C7 121.0(7)
C6 C5 C7 119.5(6)
C5 C6 C1 120.8(6)
C5 C6 C10 120.0(6)
C1 C6 C10 119.2(6)
C8 C7 C5 120.7(6)
C8 C7 H7A 119.6
C5 C7 H7A 119.6
C7 C8 C9 121.7(6)
C7 C8 H8A 119.2
C9 C8 H8A 119.2
C14 C9 C10 119.3(6)
C14 C9 C8 122.6(5)
C10 C9 C8 118.1(5)
C11 C10 C9 121.0(5)
C11 C10 C6 119.0(6)
C9 C10 C6 120.0(6)
C16 C11 C10 118.8(5)
C16 C11 C12 120.9(6)
C10 C11 C12 120.2(5)
C13 C12 C11 119.7(7)
C13 C12 H12A 120.2
C11 C12 H12A 120.2
C12 C13 C1 122.3(7)
C12 C13 H13A 118.9
C1 C13 H13A 118.9
C15 C14 C9 118.3(5)
C15 C14 C17 119.6(5)
C9 C14 C17 122.0(6)
C16 C15 C14 122.5(5)
C16 C15 H15A 118.8
C14 C15 H15A 118.8
C15 C16 C11 120.2(6)
C15 C16 H16A 119.9
C11 C16 H16A 119.9
N1 C17 C14 110.6(5)
N1 C17 C18 101.9(4)
C14 C17 C18 113.5(5)
N1 C17 H17A 110.2
C14 C17 H17A 110.2
C18 C17 H17A 110.2
C19 C18 C17 102.6(5)
C19 C18 H18A 111.3
C17 C18 H18A 111.3
C19 C18 H18B 111.3
C17 C18 H18B 111.3
H18A C18 H18B 109.2
N2 C19 C20 121.1(6)
N2 C19 C18 114.6(6)
C20 C19 C18 124.3(6)
C25 C20 C21 119.7(7)
C25 C20 C19 120.1(7)
C21 C20 C19 120.1(6)
C20 C21 C22 120.9(8)
C20 C21 H21A 119.6
C22 C21 H21A 119.6
C23 C22 C21 118.9(8)
C23 C22 H22A 120.5
C21 C22 H22A 120.5
C24 C23 C22 120.0(8)
C24 C23 H23A 120.0
C22 C23 H23A 120.0
C23 C24 C25 121.9(8)
C23 C24 H24A 119.0
C25 C24 H24A 119.0
C20 C25 C24 118.5(8)
C20 C25 H25A 120.7
C24 C25 H25A 120.7
O1 C26 N1 118.0(7)
O1 C26 C27 122.3(7)
N1 C26 C27 119.7(6)
C26 C27 H27A 109.5
C26 C27 H27B 109.5
H27A C27 H27B 109.5
C26 C27 H27C 109.5
H27A C27 H27C 109.5
H27B C27 H27C 109.5
O2 C28 C33 122.9(7)
O2 C28 C29 116.7(7)
C33 C28 C29 120.3(7)
C28 C29 C30 118.1(7)
C28 C29 H29A 120.9
C30 C29 H29A 120.9
C31 C30 C29 121.7(7)
C31 C30 H30A 119.1
C29 C30 H30A 119.1
C32 C31 C30 119.1(7)
C32 C31 H31A 120.4
C30 C31 H31A 120.4
C31 C32 C33 121.3(7)
C31 C32 H32A 119.4
C33 C32 H32A 119.4
C28 C33 C32 119.4(7)
C28 C33 H33A 120.3
C32 C33 H33A 120.3

loop_
_geom_bond_atom_site_label_1
_geom_bond_atom_site_label_2
_geom_bond_distance
C1 C13 1.400(8)
C1 C2 1.407(8)
C1 C6 1.415(8)
O1 C26 1.246(6)
N1 C26 1.333(7)
N1 N2 1.396(6)
N1 C17 1.471(7)
O2 C28 1.368(7)
O2 H2A 1.03(7)
N2 C19 1.285(7)
C2 C3 1.380(10)
C2 H2C 0.9300
C3 C4 1.375(10)
C3 H3A 0.9300
C4 C5 1.397(8)
C4 H4A 0.9300
C5 C6 1.404(8)
C5 C7 1.432(8)
C6 C10 1.435(7)
C7 C8 1.362(7)
C7 H7A 0.9300
C8 C9 1.437(8)
C8 H8A 0.9300
C9 C14 1.404(7)
C9 C10 1.424(7)
C10 C11 1.402(7)
C11 C16 1.387(7)
C11 C12 1.434(7)
C12 C13 1.348(7)
C12 H12A 0.9300
C13 H13A 0.9300
C14 C15 1.395(7)
C14 C17 1.526(7)
C15 C16 1.386(7)
C15 H15A 0.9300
C16 H16A 0.9300
C17 C18 1.540(7)
C17 H17A 0.9800
C18 C19 1.499(7)
C18 H18A 0.9700
C18 H18B 0.9700
C19 C20 1.475(8)
C20 C25 1.385(8)
C20 C21 1.387(8)
C21 C22 1.390(8)
C21 H21A 0.9300
C22 C23 1.386(10)
C22 H22A 0.9300
C23 C24 1.359(11)
C23 H23A 0.9300
C24 C25 1.391(9)
C24 H24A 0.9300
C25 H25A 0.9300
C26 C27 1.479(8)
C27 H27A 0.9600
C27 H27B 0.9600
C27 H27C 0.9600
C28 C33 1.370(9)
C28 C29 1.389(8)
C29 C30 1.393(9)
C29 H29A 0.9300
C30 C31 1.357(9)
C30 H30A 0.9300
C31 C32 1.358(8)
C31 H31A 0.9300
C32 C33 1.386(9)
C32 H32A 0.9300
C33 H33A 0.9300

loop_
_geom_torsion_atom_site_label_1
_geom_torsion_atom_site_label_2
_geom_torsion_atom_site_label_3
_geom_torsion_atom_site_label_4
_geom_torsion
C26 N1 N2 C19 -171.4(5)
C17 N1 N2 C19 0.8(7)
C13 C1 C2 C3 -178.6(7)
C6 C1 C2 C3 1.5(11)
C1 C2 C3 C4 -0.9(12)
C2 C3 C4 C5 -0.6(11)
C3 C4 C5 C6 1.4(10)
C3 C4 C5 C7 179.4(6)
C4 C5 C6 C1 -0.7(10)
C7 C5 C6 C1 -178.8(6)
C4 C5 C6 C10 178.7(6)
C7 C5 C6 C10 0.6(9)
C13 C1 C6 C5 179.4(6)
C2 C1 C6 C5 -0.7(9)
C13 C1 C6 C10 0.0(9)
C2 C1 C6 C10 179.9(6)
C4 C5 C7 C8 -178.1(6)
C6 C5 C7 C8 -0.1(10)
C5 C7 C8 C9 -0.7(10)
C7 C8 C9 C14 -178.4(6)
C7 C8 C9 C10 0.9(8)
C14 C9 C10 C11 -0.9(8)
C8 C9 C10 C11 179.8(5)
C14 C9 C10 C6 179.0(5)
C8 C9 C10 C6 -0.4(8)
C5 C6 C10 C11 179.5(5)
C1 C6 C10 C11 -1.1(8)
C5 C6 C10 C9 -0.4(8)
C1 C6 C10 C9 179.0(5)
C9 C10 C11 C16 -1.0(8)
C6 C10 C11 C16 179.1(6)
C9 C10 C11 C12 -178.0(5)
C6 C10 C11 C12 2.2(8)
C16 C11 C12 C13 -179.0(6)
C10 C11 C12 C13 -2.1(9)
C11 C12 C13 C1 1.0(10)
C2 C1 C13 C12 -179.8(7)
C6 C1 C13 C12 0.0(10)
C10 C9 C14 C15 1.6(9)
C8 C9 C14 C15 -179.1(5)
C10 C9 C14 C17 177.8(5)
C8 C9 C14 C17 -2.8(9)
C9 C14 C15 C16 -0.5(9)
C17 C14 C15 C16 -176.8(6)
C14 C15 C16 C11 -1.4(9)
C10 C11 C16 C15 2.1(8)
C12 C11 C16 C15 179.1(5)
C26 N1 C17 C14 -67.7(7)
N2 N1 C17 C14 120.3(5)
C26 N1 C17 C18 171.4(5)
N2 N1 C17 C18 -0.6(6)
C15 C14 C17 N1 -43.1(8)
C9 C14 C17 N1 140.7(6)
C15 C14 C17 C18 70.6(7)
C9 C14 C17 C18 -105.6(7)
N1 C17 C18 C19 0.2(6)
C14 C17 C18 C19 -118.7(5)
N1 N2 C19 C20 -179.5(5)
N1 N2 C19 C18 -0.6(7)
C17 C18 C19 N2 0.2(7)
C17 C18 C19 C20 179.1(5)
N2 C19 C20 C25 0.6(9)
C18 C19 C20 C25 -178.2(6)
N2 C19 C20 C21 -178.2(6)
C18 C19 C20 C21 2.9(9)
C25 C20 C21 C22 0.2(11)
C19 C20 C21 C22 179.0(6)
C20 C21 C22 C23 -0.1(12)
C21 C22 C23 C24 1.0(13)
C22 C23 C24 C25 -2.1(14)
C21 C20 C25 C24 -1.1(10)
C19 C20 C25 C24 -180.0(6)
C23 C24 C25 C20 2.1(12)
N2 N1 C26 O1 173.1(5)
C17 N1 C26 O1 1.8(8)
N2 N1 C26 C27 -7.6(8)
C17 N1 C26 C27 -178.9(5)
O2 C28 C29 C30 179.4(6)
C33 C28 C29 C30 1.0(10)
C28 C29 C30 C31 -1.9(10)
C29 C30 C31 C32 1.1(10)
C30 C31 C32 C33 0.6(10)
O2 C28 C33 C32 -177.7(6)
C29 C28 C33 C32 0.7(10)
C31 C32 C33 C28 -1.5(11)
